data_8105927
loop_
_publ_author_name
'Yang, Zhi-Hai'
'Guo, Zi-Yin'
'Shao, Jia-Xin'
'Peng, Shi-Yong'
'Zhu, Zhong-Zhi'
'Chen, Xiu-Wen'

_publ_section_title
;
 Crystal structure of 2,3-dichloro-6-methoxyquinoxaline, C9H6Cl2N2O
;
_journal_issue 5
_journal_name_full 'Zeitschrift f\"ur Kristallographie - New Crystal Structures'
_journal_page_first 1031
_journal_page_last 1032
_journal_paper_doi 10.1515/ncrs-2019-0242
_journal_volume 234
_journal_year 2019
_chemical_formula_sum 'C9 H6 Cl2 N2 O'
_chemical_formula_weight 229.06
_space_group_crystal_system monoclinic
_space_group_IT_number 14
_space_group_name_Hall '-P 2yn'
_space_group_name_H-M_alt 'P 1 21/n 1'
_atom_sites_solution_hydrogens geom
_audit_creation_method SHELXL-2014/7
_cell_angle_alpha 90
_cell_angle_beta 101.834(4)
_cell_angle_gamma 90
_cell_formula_units_Z 4
_cell_length_a 15.597(6)
_cell_length_b 3.9346(16)
_cell_length_c 15.614(6)
_cell_measurement_reflns_used 3396
_cell_measurement_temperature 296(2)
_cell_measurement_theta_max 27.14
_cell_measurement_theta_min 2.67
_cell_volume 937.8(6)
_computing_structure_refinement 'SHELXL-2014/7 (Sheldrick, 2014)'
_diffrn_ambient_temperature 296(2)
_diffrn_measured_fraction_theta_full 1.000
_diffrn_measured_fraction_theta_max 0.991
_diffrn_measurement_device_type CCD
_diffrn_radiation_type MoK\a
_diffrn_radiation_wavelength 0.71073
_diffrn_reflns_av_R_equivalents 0.0203
_diffrn_reflns_av_unetI/netI 0.0166
_diffrn_reflns_Laue_measured_fraction_full 1.000
_diffrn_reflns_Laue_measured_fraction_max 0.991
_diffrn_reflns_limit_h_max 20
_diffrn_reflns_limit_h_min -20
_diffrn_reflns_limit_k_max 5
_diffrn_reflns_limit_k_min -5
_diffrn_reflns_limit_l_max 20
_diffrn_reflns_limit_l_min -19
_diffrn_reflns_number 9602
_diffrn_reflns_point_group_measured_fraction_full 1.000
_diffrn_reflns_point_group_measured_fraction_max 0.991
_diffrn_reflns_theta_full 25.242
_diffrn_reflns_theta_max 27.384
_diffrn_reflns_theta_min 1.681
_exptl_absorpt_coefficient_mu 0.655
_exptl_absorpt_correction_type multi-scan
_exptl_absorpt_process_details sadabs
_exptl_crystal_colour colorless
_exptl_crystal_density_diffrn 1.622
_exptl_crystal_description block
_exptl_crystal_F_000 464
_exptl_crystal_size_max 0.220
_exptl_crystal_size_mid 0.200
_exptl_crystal_size_min 0.180
_exptl_transmission_factor_max 0.864
_exptl_transmission_factor_min 0.864
_refine_diff_density_max 0.283
_refine_diff_density_min -0.171
_refine_diff_density_rms 0.049
_refine_ls_extinction_coef .
_refine_ls_extinction_method none
_refine_ls_goodness_of_fit_ref 1.046
_refine_ls_hydrogen_treatment constr
_refine_ls_matrix_type full
_refine_ls_number_parameters 128
_refine_ls_number_reflns 2096
_refine_ls_number_restraints 0
_refine_ls_restrained_S_all 1.046
_refine_ls_R_factor_all 0.0439
_refine_ls_R_factor_gt 0.0360
_refine_ls_shift/su_max 0.000
_refine_ls_shift/su_mean 0.000
_refine_ls_structure_factor_coef Fsqd
_refine_ls_weighting_details 'w=1/[\s^2^(Fo^2^)+(0.0577P)^2^+0.1957P] where P=(Fo^2^+2Fc^2^)/3'
_refine_ls_weighting_scheme calc
_refine_ls_wR_factor_gt 0.0963
_refine_ls_wR_factor_ref 0.1019
_reflns_Friedel_coverage 0.000
_reflns_Friedel_fraction_full .
_reflns_Friedel_fraction_max .
_reflns_number_gt 1749
_reflns_number_total 2096
_reflns_threshold_expression 'I > 2\s(I)'
_cod_data_source_file suppl_ncrs-2019-0242_suppl.cif
_cod_data_source_block 1
_cod_original_sg_symbol_H-M 'P 21/n'
_cod_database_code 8105927
_shelx_shelxl_version_number 2014/7
_shelx_space_group_comment
;
The symmetry employed for this shelxl refinement is uniquely defined
by the following loop, which should always be used as a source of
symmetry information in preference to the above space-group names.
They are only intended as comments.
;
_shelx_estimated_absorpt_t_min 0.869
_shelx_estimated_absorpt_t_max 0.891

loop_
_space_group_symop_operation_xyz
'x, y, z'
'-x+1/2, y+1/2, -z+1/2'
'-x, -y, -z'
'x-1/2, -y-1/2, z-1/2'

loop_
_atom_site_label
_atom_site_type_symbol
_atom_site_fract_x
_atom_site_fract_y
_atom_site_fract_z
_atom_site_U_iso_or_equiv
_atom_site_adp_type
_atom_site_occupancy
_atom_site_site_symmetry_order
_atom_site_calc_flag
_atom_site_refinement_flags_posn
_atom_site_refinement_flags_adp
_atom_site_refinement_flags_occupancy
_atom_site_disorder_assembly
_atom_site_disorder_group
C1 C 0.25179(10) 0.4648(4) 0.48867(11) 0.0409(4) Uani 1 1 d . . . . .
C2 C 0.31402(11) 0.6339(4) 0.44910(10) 0.0412(4) Uani 1 1 d . . . . .
C3 C 0.40740(10) 0.6622(4) 0.58106(10) 0.0376(4) Uani 1 1 d . . . . .
C4 C 0.34513(10) 0.4955(4) 0.62074(10) 0.0368(3) Uani 1 1 d . . . . .
C5 C 0.36405(10) 0.4283(4) 0.71134(11) 0.0406(4) Uani 1 1 d . . . . .
H5 H 0.3229 0.3229 0.7379 0.049 Uiso 1 1 calc R U . . .
C6 C 0.44395(10) 0.5208(4) 0.75933(11) 0.0408(4) Uani 1 1 d . . . . .
C7 C 0.50662(11) 0.6859(4) 0.71942(12) 0.0450(4) Uani 1 1 d . . . . .
H7 H 0.5607 0.7458 0.7533 0.054 Uiso 1 1 calc R U . . .
C8 C 0.48882(11) 0.7573(5) 0.63298(12) 0.0447(4) Uani 1 1 d . . . . .
H8 H 0.5301 0.8687 0.6078 0.054 Uiso 1 1 calc R U . . .
C9 C 0.41218(13) 0.2993(5) 0.89152(12) 0.0566(5) Uani 1 1 d . . . . .
H9A H 0.3606 0.4361 0.8878 0.085 Uiso 1 1 calc R U . . .
H9B H 0.4399 0.2684 0.9518 0.085 Uiso 1 1 calc R U . . .
H9C H 0.3962 0.0820 0.8651 0.085 Uiso 1 1 calc R U . . .
Cl1 Cl 0.29143(3) 0.72150(14) 0.33857(3) 0.05860(18) Uani 1 1 d . . . . .
Cl2 Cl 0.15239(3) 0.33562(14) 0.42651(3) 0.05662(18) Uani 1 1 d . . . . .
N1 N 0.26617(8) 0.3960(4) 0.57176(9) 0.0414(3) Uani 1 1 d . . . . .
N2 N 0.38951(9) 0.7306(4) 0.49384(9) 0.0416(3) Uani 1 1 d . . . . .
O1 O 0.47154(8) 0.4657(4) 0.84651(8) 0.0524(3) Uani 1 1 d . . . . .

loop_
_atom_site_aniso_label
_atom_site_aniso_U_11
_atom_site_aniso_U_22
_atom_site_aniso_U_33
_atom_site_aniso_U_23
_atom_site_aniso_U_13
_atom_site_aniso_U_12
C1 0.0371(8) 0.0406(9) 0.0444(9) -0.0041(7) 0.0066(6) 0.0001(7)
C2 0.0461(9) 0.0405(9) 0.0375(8) -0.0013(7) 0.0100(7) 0.0028(7)
C3 0.0383(8) 0.0360(8) 0.0403(8) -0.0017(6) 0.0124(7) 0.0000(6)
C4 0.0349(7) 0.0335(8) 0.0431(8) -0.0003(6) 0.0107(6) 0.0011(6)
C5 0.0387(8) 0.0426(9) 0.0429(9) 0.0025(7) 0.0141(7) 0.0006(7)
C6 0.0393(8) 0.0429(9) 0.0405(8) -0.0004(7) 0.0092(7) 0.0060(7)
C7 0.0346(8) 0.0524(10) 0.0476(10) -0.0048(8) 0.0077(7) -0.0028(7)
C8 0.0370(9) 0.0499(10) 0.0497(10) -0.0015(8) 0.0151(7) -0.0066(7)
C9 0.0641(12) 0.0629(12) 0.0459(10) 0.0088(9) 0.0188(9) 0.0041(9)
Cl1 0.0641(3) 0.0722(4) 0.0387(2) 0.0036(2) 0.0087(2) -0.0022(2)
Cl2 0.0430(3) 0.0714(4) 0.0516(3) -0.0050(2) 0.00072(19) -0.0089(2)
N1 0.0351(7) 0.0435(8) 0.0461(8) -0.0005(6) 0.0096(6) -0.0023(6)
N2 0.0427(8) 0.0438(8) 0.0402(7) -0.0001(6) 0.0130(6) -0.0032(6)
O1 0.0461(7) 0.0672(8) 0.0426(7) 0.0067(6) 0.0061(5) 0.0013(6)

loop_
_atom_type_symbol
_atom_type_description
_atom_type_scat_dispersion_real
_atom_type_scat_dispersion_imag
_atom_type_scat_source
C C 0.0033 0.0016 'International Tables Vol C Tables 4.2.6.8 and 6.1.1.4'
H H 0.0000 0.0000 'International Tables Vol C Tables 4.2.6.8 and 6.1.1.4'
Cl Cl 0.1484 0.1585 'International Tables Vol C Tables 4.2.6.8 and 6.1.1.4'
N N 0.0061 0.0033 'International Tables Vol C Tables 4.2.6.8 and 6.1.1.4'
O O 0.0106 0.0060 'International Tables Vol C Tables 4.2.6.8 and 6.1.1.4'

loop_
_geom_angle_atom_site_label_1
_geom_angle_atom_site_label_2
_geom_angle_atom_site_label_3
_geom_angle
_geom_angle_site_symmetry_1
_geom_angle_site_symmetry_3
N1 C1 C2 122.63(15) . .
N1 C1 Cl2 116.80(12) . .
C2 C1 Cl2 120.56(13) . .
N2 C2 C1 121.99(15) . .
N2 C2 Cl1 117.21(13) . .
C1 C2 Cl1 120.81(13) . .
N2 C3 C8 119.93(14) . .
N2 C3 C4 120.78(14) . .
C8 C3 C4 119.29(15) . .
N1 C4 C5 119.14(14) . .
N1 C4 C3 120.53(15) . .
C5 C4 C3 120.33(15) . .
C6 C5 C4 118.71(15) . .
O1 C6 C5 124.98(15) . .
O1 C6 C7 114.07(15) . .
C5 C6 C7 120.95(15) . .
C8 C7 C6 120.99(16) . .
C7 C8 C3 119.72(15) . .
C1 N1 C4 116.77(14) . .
C2 N2 C3 117.29(14) . .
C6 O1 C9 117.48(14) . .

loop_
_geom_bond_atom_site_label_1
_geom_bond_atom_site_label_2
_geom_bond_distance
_geom_bond_site_symmetry_2
C1 N1 1.299(2) .
C1 C2 1.419(2) .
C1 Cl2 1.7281(17) .
C2 N2 1.297(2) .
C2 Cl1 1.7239(18) .
C3 N2 1.360(2) .
C3 C8 1.410(2) .
C3 C4 1.416(2) .
C4 N1 1.367(2) .
C4 C5 1.409(2) .
C5 C6 1.365(2) .
C6 O1 1.358(2) .
C6 C7 1.420(2) .
C7 C8 1.350(2) .
C9 O1 1.430(2) .

loop_
_geom_torsion_atom_site_label_1
_geom_torsion_atom_site_label_2
_geom_torsion_atom_site_label_3
_geom_torsion_atom_site_label_4
_geom_torsion
_geom_torsion_site_symmetry_1
_geom_torsion_site_symmetry_2
_geom_torsion_site_symmetry_3
_geom_torsion_site_symmetry_4
N1 C1 C2 N2 0.0(3) . . . .
Cl2 C1 C2 N2 -179.26(13) . . . .
N1 C1 C2 Cl1 -179.59(13) . . . .
Cl2 C1 C2 Cl1 1.1(2) . . . .
N2 C3 C4 N1 0.9(2) . . . .
C8 C3 C4 N1 -179.05(15) . . . .
N2 C3 C4 C5 -179.47(14) . . . .
C8 C3 C4 C5 0.6(2) . . . .
N1 C4 C5 C6 178.36(15) . . . .
C3 C4 C5 C6 -1.3(2) . . . .
C4 C5 C6 O1 -178.61(15) . . . .
C4 C5 C6 C7 0.9(3) . . . .
O1 C6 C7 C8 179.82(16) . . . .
C5 C6 C7 C8 0.3(3) . . . .
C6 C7 C8 C3 -1.0(3) . . . .
N2 C3 C8 C7 -179.38(15) . . . .
C4 C3 C8 C7 0.6(3) . . . .
C2 C1 N1 C4 0.1(2) . . . .
Cl2 C1 N1 C4 179.41(11) . . . .
C5 C4 N1 C1 179.79(14) . . . .
C3 C4 N1 C1 -0.5(2) . . . .
C1 C2 N2 C3 0.3(2) . . . .
Cl1 C2 N2 C3 179.91(11) . . . .
C8 C3 N2 C2 179.21(15) . . . .
C4 C3 N2 C2 -0.7(2) . . . .
C5 C6 O1 C9 -0.3(3) . . . .
C7 C6 O1 C9 -179.82(16) . . . .
